data_4066754
loop_
_publ_author_name
'Aguirre-Etcheverry, Paulina'
'Ashley, Andrew E.'
'Bal\'azs, G\'abor'
'Green, Jennifer C.'
'Cowley, Andrew R.'
'Thompson, Amber L.'
'O&#x2019;Hare, Dermot'

_publ_section_title
;
 Synthesis, Structure, and Ligand Exchange Reactions of
 Tetramethyleneethane Complexes of Cobalt
;
_journal_issue 22
_journal_name_full Organometallics
_journal_page_first 5847
_journal_paper_doi 10.1021/om100611p
_journal_volume 29
_journal_year 2010
_chemical_compound_source
;
synthesis as described
;
_chemical_formula_moiety ' C26 H38 Co2 '
_chemical_formula_sum 'C26 H38 Co2'
_chemical_formula_weight 468.45
_chemical_melting_point ?
_chemical_name_systematic
; 
? 
;
_space_group_IT_number 14
_symmetry_cell_setting monoclinic
_symmetry_space_group_name_Hall '-P 2ybc'
_symmetry_space_group_name_H-M 'P 1 21/c 1'
_atom_sites_solution_hydrogens geom
_atom_sites_solution_primary direct
_cell_angle_alpha 90
_cell_angle_beta 111.8273(12)
_cell_angle_gamma 90
_cell_formula_units_Z 2
_cell_length_a 9.5675(3)
_cell_length_b 14.2717(5)
_cell_length_c 8.9283(3)
_cell_measurement_reflns_used 10378
_cell_measurement_temperature 150
_cell_measurement_theta_max 28
_cell_measurement_theta_min 5
_cell_volume 1131.71(7)
_computing_cell_refinement
; 
KappaCCD software 'DENZO' (Otwinowski & Minor, 1996) 
;
_computing_data_collection
; 
KappaCCD software 'Collect' (Nonius, 2000) 
;
_computing_data_reduction
; 
KappaCCD software 'DENZO' (Otwinowski & Minor, 1996) 
;
_computing_publication_material
; 
CRYSTALS (Watkin et al, 2001) 
;
_computing_structure_refinement
; 
CRYSTALS (Watkin et al, 2001) 
;
_computing_structure_solution 'SIR92 (Giacovazzo et al, 1992)'
_diffrn_ambient_temperature 150
_diffrn_measured_fraction_theta_full 0.997
_diffrn_measured_fraction_theta_max 0.997
_diffrn_measurement_device_type
; 
Nonius KappaCCD 
;
_diffrn_measurement_method \w
_diffrn_radiation_monochromator graphite
_diffrn_radiation_type 'Mo K\a'
_diffrn_radiation_wavelength 0.71073
_diffrn_reflns_av_R_equivalents 0.027
_diffrn_reflns_limit_h_max 12
_diffrn_reflns_limit_h_min -12
_diffrn_reflns_limit_k_max -18
_diffrn_reflns_limit_k_min -18
_diffrn_reflns_limit_l_max 11
_diffrn_reflns_limit_l_min -11
_diffrn_reflns_number 10378
_diffrn_reflns_theta_full 27.506
_diffrn_reflns_theta_max 27.506
_diffrn_reflns_theta_min 5.123
_diffrn_standards_decay_% 0.00
_diffrn_standards_interval_count 0
_diffrn_standards_interval_time 0
_diffrn_standards_number 0
_exptl_absorpt_coefficient_mu 1.474
_exptl_absorpt_correction_T_max 0.92
_exptl_absorpt_correction_T_min 0.70
_exptl_absorpt_correction_type multi-scan
_exptl_absorpt_process_details
; 
 Denzo/Scalepack (Otwinowski & Minor, 1996) 
;
_exptl_crystal_colour ' dark purple '
_exptl_crystal_density_diffrn 1.375
_exptl_crystal_density_meas ?
_exptl_crystal_description ' plate '
_exptl_crystal_F_000 496
_exptl_crystal_size_max 0.24
_exptl_crystal_size_mid 0.20
_exptl_crystal_size_min 0.06
_exptl_crystal_thermal_history
; 
The material was crystallised at ambient temperature. A suitable crystal 
was cooled rapidly to 150K for single-crystal X-ray diffraction analysis. 
;
_refine_diff_density_max 0.59
_refine_diff_density_min -0.45
_refine_ls_extinction_method None
_refine_ls_goodness_of_fit_ref 1.0238
_refine_ls_hydrogen_treatment mixed
_refine_ls_matrix_type full
_refine_ls_number_parameters 143
_refine_ls_number_reflns 1911
_refine_ls_number_restraints 0
_refine_ls_R_factor_all 0.0408
_refine_ls_R_factor_gt 0.0294
_refine_ls_shift/su_max 0.006958
_refine_ls_structure_factor_coef F
_refine_ls_weighting_details
;
 Method, part 1, Chebychev polynomial, (Watkin, 1994, Prince, 1982) 
 [weight] = 1.0/[A~0~*T~0~(x)+A~1~*T~1~(x) ... +A~n-1~]*T~n-1~(x)] 
 where A~i~ are the Chebychev coefficients listed below and x= Fcalc/Fmax 
 Method = Robust Weighting (Prince, 1982) 
 W = [weight] * [1-(deltaF/6*sigmaF)^2^]^2^ 
 A~i~ are: 
 0.766 0.391 0.454 
;
_refine_ls_weighting_scheme calc
_refine_ls_wR_factor_all 0.0461
_refine_ls_wR_factor_gt 0.0369
_refine_ls_wR_factor_ref 0.0369
_reflns_limit_h_max 11
_reflns_limit_h_min -12
_reflns_limit_k_max 18
_reflns_limit_k_min 0
_reflns_limit_l_max 11
_reflns_limit_l_min 0
_reflns_number_gt 1911
_reflns_number_total 2573
_reflns_threshold_expression I>3.00u(I)
_oxford_structure_analysis_title arc1533
_cod_data_source_file om100611p_si_002.cif
_cod_data_source_block 7
_cod_depositor_comments
;
The following automatic conversions were performed:

'_chemical_melting_point' value 'not measured' was changed to '?' -
the value is undefined or not given.

'_symmetry_cell_setting' value
'Monoclinic' changed to 'monoclinic' according to
/home/saulius/struct/CIF-dictionaries/cif_core.dic dictionary named
'cif_core.dic' version 2.4.1 from 2010-06-29.

Automatic conversion script
Id: cif_fix_values 1715 2011-07-08 13:25:40Z adriana 

The following automatic conversions were performed:

'_exptl_crystal_density_meas' value 'not measured' was changed to '?'
- the value is perceived as not measured.

Automatic conversion script
Id: cif_fix_values 3008 2015-01-20 13:52:24Z robertas 
;
_cod_original_sg_symbol_H-M 'P 1 21/c 1 '
_cod_original_formula_sum ' C26 H38 Co2 '
_cod_database_code 4066754

loop_
_symmetry_equiv_pos_as_xyz
x,y,z
-x,-y,-z
-x,y+1/2,-z+1/2
x,-y+1/2,z+1/2

loop_
_atom_site_label
_atom_site_type_symbol
_atom_site_fract_x
_atom_site_fract_y
_atom_site_fract_z
_atom_site_U_iso_or_equiv
_atom_site_occupancy
_atom_site_adp_type
Co1 Co 0.37095(2) 0.499920(16) 0.28486(2) 0.0185 1.0000 Uani
C1 C 0.51259(18) 0.55324(12) 0.4952(2) 0.0188 1.0000 Uani
C2 C 0.5577(2) 0.57960(14) 0.3625(2) 0.0251 1.0000 Uani
C3 C 0.4894(2) 0.60780(14) 0.6188(2) 0.0252 1.0000 Uani
C4 C 0.1446(2) 0.53017(17) 0.2412(2) 0.0287 1.0000 Uani
C5 C 0.1608(2) 0.43807(15) 0.1900(3) 0.0329 1.0000 Uani
C6 C 0.2289(2) 0.44436(13) 0.0710(2) 0.0280 1.0000 Uani
C7 C 0.2560(2) 0.54092(13) 0.0518(2) 0.0220 1.0000 Uani
C8 C 0.20446(19) 0.59393(13) 0.1579(2) 0.0224 1.0000 Uani
C9 C 0.0798(2) 0.5551(2) 0.3649(3) 0.0484 1.0000 Uani
C10 C 0.1142(3) 0.3491(2) 0.2468(4) 0.0561 1.0000 Uani
C11 C 0.2592(3) 0.36370(17) -0.0209(3) 0.0482 1.0000 Uani
C12 C 0.3175(2) 0.58113(17) -0.0666(2) 0.0342 1.0000 Uani
C13 C 0.2110(2) 0.69834(15) 0.1762(3) 0.0361 1.0000 Uani
H21 H 0.545(3) 0.6451(18) 0.330(3) 0.033(6) 1.0000 Uiso
H22 H 0.650(3) 0.5510(17) 0.357(3) 0.030(6) 1.0000 Uiso
H31 H 0.532(3) 0.6678(18) 0.639(3) 0.039(7) 1.0000 Uiso
H32 H 0.397(3) 0.5994(17) 0.636(3) 0.031(6) 1.0000 Uiso
H91 H -0.0309 0.5660 0.3105 0.0598 1.0000 Uiso
H92 H 0.1292 0.6134 0.4227 0.0598 1.0000 Uiso
H93 H 0.0980 0.5026 0.4441 0.0598 1.0000 Uiso
H101 H 0.0066 0.3354 0.1797 0.0598 1.0000 Uiso
H102 H 0.1260 0.3560 0.3624 0.0598 1.0000 Uiso
H103 H 0.1790 0.2965 0.2364 0.0598 1.0000 Uiso
H111 H 0.1687 0.3525 -0.1212 0.0494 1.0000 Uiso
H112 H 0.3477 0.3788 -0.0506 0.0494 1.0000 Uiso
H113 H 0.2812 0.3061 0.0479 0.0494 1.0000 Uiso
H121 H 0.2326 0.5941 -0.1711 0.0419 1.0000 Uiso
H122 H 0.3722 0.6408 -0.0226 0.0419 1.0000 Uiso
H123 H 0.3885 0.5353 -0.0850 0.0419 1.0000 Uiso
H131 H 0.1152 0.7264 0.1000 0.0414 1.0000 Uiso
H132 H 0.2977 0.7232 0.1514 0.0414 1.0000 Uiso
H133 H 0.2245 0.7151 0.2895 0.0414 1.0000 Uiso

loop_
_atom_site_aniso_label
_atom_site_aniso_U_11
_atom_site_aniso_U_22
_atom_site_aniso_U_33
_atom_site_aniso_U_23
_atom_site_aniso_U_13
_atom_site_aniso_U_12
Co1 0.01831(15) 0.02109(15) 0.01454(15) 0.00148(8) 0.00426(10) -0.00027(8)
C1 0.0191(8) 0.0178(8) 0.0157(7) 0.0020(6) 0.0020(6) -0.0005(6)
C2 0.0228(8) 0.0315(10) 0.0194(9) 0.0049(8) 0.0062(7) -0.0060(7)
C3 0.0257(9) 0.0260(9) 0.0206(9) -0.0003(7) 0.0047(7) 0.0045(7)
C4 0.0185(8) 0.0430(11) 0.0225(8) 0.0071(8) 0.0053(7) 0.0007(8)
C5 0.0225(8) 0.0330(11) 0.0313(10) 0.0130(9) -0.0039(8) -0.0083(8)
C6 0.0281(9) 0.0232(9) 0.0207(9) -0.0016(7) -0.0049(7) 0.0026(7)
C7 0.0231(8) 0.0247(9) 0.0146(8) 0.0025(7) 0.0030(6) 0.0021(7)
C8 0.0204(7) 0.0250(9) 0.0194(8) 0.0009(7) 0.0047(7) 0.0047(7)
C9 0.0272(10) 0.093(2) 0.0298(11) 0.0125(13) 0.0158(9) 0.0115(12)
C10 0.0361(12) 0.0494(14) 0.0639(16) 0.0287(13) -0.0033(11) -0.0159(11)
C11 0.0545(14) 0.0315(11) 0.0374(13) -0.0130(10) -0.0075(11) 0.0096(10)
C12 0.0338(10) 0.0488(13) 0.0220(9) 0.0095(9) 0.0127(8) 0.0097(9)
C13 0.0376(11) 0.0248(10) 0.0410(12) -0.0041(9) 0.0092(9) 0.0047(9)

loop_
_atom_type_symbol
_atom_type_scat_dispersion_real
_atom_type_scat_dispersion_imag
_atom_type_scat_Cromer_Mann_a1
_atom_type_scat_Cromer_Mann_b1
_atom_type_scat_Cromer_Mann_a2
_atom_type_scat_Cromer_Mann_b2
_atom_type_scat_Cromer_Mann_a3
_atom_type_scat_Cromer_Mann_b3
_atom_type_scat_Cromer_Mann_a4
_atom_type_scat_Cromer_Mann_b4
_atom_type_scat_Cromer_Mann_c
_atom_type_scat_source
'C   ' 0.0033 0.0016 2.3100 20.8439 1.0200 10.2075 1.5886 0.5687 0.8650 51.6512 0.2156 International_Tables_Vol_IV_Table_2.2B
'H   ' 0.0000 0.0000 0.4930 10.5109 0.3229 26.1257 0.1402 3.1424 0.0408 57.7998 0.0030 International_Tables_Vol_IV_Table_2.2B
'Co  ' 0.3494 0.9721 12.2841 4.2791 7.3409 0.2784 4.0034 13.5359 2.3488 71.1692 1.0118 International_Tables_Vol_IV_Table_2.2B

loop_
_geom_angle_atom_site_label_1
_geom_angle_site_symmetry_1
_geom_angle_atom_site_label_2
_geom_angle_atom_site_label_3
_geom_angle_site_symmetry_3
_geom_angle
_geom_angle_publ_flag
C1 . Co1 C1 2_666 45.19(9) yes
C1 . Co1 C2 . 42.34(7) yes
C1 2_666 Co1 C2 . 77.18(7) yes
C1 . Co1 C3 2_666 77.28(7) yes
C1 2_666 Co1 C3 2_666 41.79(7) yes
C2 . Co1 C3 2_666 85.46(8) yes
C1 . Co1 C4 . 112.72(8) yes
C1 2_666 Co1 C4 . 114.71(7) yes
C2 . Co1 C4 . 132.15(9) yes
C3 2_666 Co1 C4 . 135.54(9) yes
C1 . Co1 C5 . 139.35(8) yes
C1 2_666 Co1 C5 . 109.89(7) yes
C2 . Co1 C5 . 170.68(8) yes
C3 2_666 Co1 C5 . 103.86(8) yes
C4 . Co1 C5 . 39.82(9) yes
C1 . Co1 C6 . 179.24(7) yes
C1 2_666 Co1 C6 . 134.35(8) yes
C2 . Co1 C6 . 137.47(8) yes
C3 2_666 Co1 C6 . 102.01(8) yes
C4 . Co1 C6 . 67.98(8) yes
C1 . Co1 C7 . 139.66(8) yes
C1 2_666 Co1 C7 . 174.06(7) yes
C2 . Co1 C7 . 105.17(7) yes
C3 2_666 Co1 C7 . 132.48(7) yes
C4 . Co1 C7 . 67.94(8) yes
C1 . Co1 C8 . 112.34(7) yes
C1 2_666 Co1 C8 . 144.45(7) yes
C2 . Co1 C8 . 103.09(8) yes
C3 2_666 Co1 C8 . 170.13(8) yes
C4 . Co1 C8 . 39.94(8) yes
C5 . Co1 C6 . 41.02(9) yes
C5 . Co1 C7 . 68.42(8) yes
C6 . Co1 C7 . 40.74(8) yes
C5 . Co1 C8 . 67.60(8) yes
C6 . Co1 C8 . 68.37(7) yes
C7 . Co1 C8 . 40.85(7) yes
Co1 . C1 Co1 2_666 134.81(9) yes
Co1 . C1 C1 2_666 67.38(11) yes
Co1 2_666 C1 C1 2_666 67.43(11) yes
Co1 . C1 C2 . 68.78(10) yes
Co1 2_666 C1 C2 . 132.00(13) yes
C1 2_666 C1 C2 . 113.54(19) yes
Co1 . C1 C3 . 132.86(13) yes
Co1 2_666 C1 C3 . 68.99(10) yes
C1 2_666 C1 C3 . 114.77(19) yes
C2 . C1 C3 . 131.69(17) yes
Co1 . C2 C1 . 68.89(10) yes
Co1 . C2 H21 . 116.3(14) no
C1 . C2 H21 . 116.5(15) no
Co1 . C2 H22 . 116.3(14) no
C1 . C2 H22 . 118.3(14) no
H21 . C2 H22 . 114(2) no
Co1 2_666 C3 C1 . 69.21(10) yes
Co1 2_666 C3 H31 . 116.2(15) no
C1 . C3 H31 . 117.6(16) no
Co1 2_666 C3 H32 . 110.1(15) no
C1 . C3 H32 . 118.1(14) no
H31 . C3 H32 . 117(2) no
Co1 . C4 C5 . 68.92(11) yes
Co1 . C4 C8 . 68.92(10) yes
C5 . C4 C8 . 108.11(18) yes
Co1 . C4 C9 . 126.43(14) yes
C5 . C4 C9 . 125.6(2) yes
C8 . C4 C9 . 126.2(2) yes
Co1 . C5 C4 . 71.26(11) yes
Co1 . C5 C6 . 68.77(10) yes
C4 . C5 C6 . 108.25(17) yes
Co1 . C5 C10 . 126.21(14) yes
C4 . C5 C10 . 126.6(2) yes
C6 . C5 C10 . 125.2(2) yes
Co1 . C6 C5 . 70.21(11) yes
Co1 . C6 C7 . 69.51(10) yes
C5 . C6 C7 . 107.52(17) yes
Co1 . C6 C11 . 127.60(14) yes
C5 . C6 C11 . 125.9(2) yes
C7 . C6 C11 . 126.5(2) yes
Co1 . C7 C6 . 69.75(10) yes
Co1 . C7 C8 . 70.48(10) yes
C6 . C7 C8 . 107.95(16) yes
Co1 . C7 C12 . 128.51(13) yes
C6 . C7 C12 . 126.20(18) yes
C8 . C7 C12 . 125.73(18) yes
Co1 . C8 C4 . 71.14(11) yes
Co1 . C8 C7 . 68.67(10) yes
C4 . C8 C7 . 108.15(17) yes
Co1 . C8 C13 . 126.38(13) yes
C4 . C8 C13 . 126.01(18) yes
C7 . C8 C13 . 125.83(18) yes
C4 . C9 H91 . 109.466 no
C4 . C9 H92 . 109.467 no
H91 . C9 H92 . 109.476 no
C4 . C9 H93 . 109.466 no
H91 . C9 H93 . 109.475 no
H92 . C9 H93 . 109.476 no
C5 . C10 H101 . 109.466 no
C5 . C10 H102 . 109.467 no
H101 . C10 H102 . 109.476 no
C5 . C10 H103 . 109.466 no
H101 . C10 H103 . 109.475 no
H102 . C10 H103 . 109.477 no
C6 . C11 H111 . 109.467 no
C6 . C11 H112 . 109.467 no
H111 . C11 H112 . 109.475 no
C6 . C11 H113 . 109.467 no
H111 . C11 H113 . 109.476 no
H112 . C11 H113 . 109.476 no
C7 . C12 H121 . 109.466 no
C7 . C12 H122 . 109.467 no
H121 . C12 H122 . 109.475 no
C7 . C12 H123 . 109.467 no
H121 . C12 H123 . 109.476 no
H122 . C12 H123 . 109.477 no
C8 . C13 H131 . 109.466 no
C8 . C13 H132 . 109.467 no
H131 . C13 H132 . 109.476 no
C8 . C13 H133 . 109.467 no
H131 . C13 H133 . 109.475 no
H132 . C13 H133 . 109.476 no

loop_
_geom_bond_atom_site_label_1
_geom_bond_atom_site_label_2
_geom_bond_site_symmetry_2
_geom_bond_distance
_geom_bond_publ_flag
Co1 C1 . 2.0124(17) yes
Co1 C1 2_666 2.0116(17) yes
Co1 C2 . 2.0109(18) yes
Co1 C3 2_666 2.0086(19) yes
Co1 C4 . 2.0979(18) yes
Co1 C5 . 2.0670(19) yes
Co1 C6 . 2.0477(18) yes
Co1 C7 . 2.0445(17) yes
Co1 C8 . 2.0686(17) yes
C1 C1 2_666 1.546(3) yes
C1 C2 . 1.453(2) yes
C1 C3 . 1.434(3) yes
C2 H21 . 0.97(3) no
C2 H22 . 0.99(2) no
C3 H31 . 0.94(3) no
C3 H32 . 0.96(2) no
C4 C5 . 1.419(3) yes
C4 C8 . 1.423(3) yes
C4 C9 . 1.496(3) yes
C5 C6 . 1.442(3) yes
C5 C10 . 1.495(3) yes
C6 C7 . 1.424(3) yes
C6 C11 . 1.503(3) yes
C7 C8 . 1.436(3) yes
C7 C12 . 1.502(3) yes
C8 C13 . 1.498(3) yes
C9 H91 . 1.000 no
C9 H92 . 1.000 no
C9 H93 . 1.000 no
C10 H101 . 1.000 no
C10 H102 . 1.000 no
C10 H103 . 1.000 no
C11 H111 . 1.000 no
C11 H112 . 1.000 no
C11 H113 . 1.000 no
C12 H121 . 1.000 no
C12 H122 . 1.000 no
C12 H123 . 1.000 no
C13 H131 . 1.000 no
C13 H132 . 1.000 no
C13 H133 . 1.000 no
